data_7123086
loop_
_publ_author_name
'Hou, Yangyang'
'Ma, Jing'
'Yang, Hongyi'
'Whiting, Andrew'
'Anderson, Edward Alexander'
'Wu, Na'

_publ_section_title
;
 Palladium-Catalysed Ligand-Free Reductive Heck Cycloisomerisation of
 1,6-En-\a-Chloro-Enamides
;
_journal_name_full 'Chemical Communications'
_journal_paper_doi 10.1039/C9CC00537D
_journal_year 2019
_chemical_formula_moiety 'C23 H20 F N O2 S'
_chemical_formula_sum 'C23 H20 F N O2 S'
_chemical_formula_weight 393.46
_space_group_crystal_system monoclinic
_space_group_IT_number 14
_space_group_name_Hall '-P 2yn'
_space_group_name_H-M_alt 'P 1 21/n 1'
_symmetry_space_group_name_Hall '-P 2yn'
_symmetry_space_group_name_H-M 'P 1 21/n 1'
_atom_sites_solution_hydrogens geom
_atom_sites_solution_primary direct
_audit_block_doi 10.5517/ccdc.csd.cc21gdvs
_audit_creation_date 2019-01-31
_audit_creation_method
;
Olex2 1.2
(compiled 2018.05.29 svn.r3508 for OlexSys, GUI svn.r5506)
;
_audit_update_record
;
2019-01-31 deposited with the CCDC.    2019-03-04 downloaded from the CCDC.
;
_cell_angle_alpha 90
_cell_angle_beta 92.898(8)
_cell_angle_gamma 90
_cell_formula_units_Z 4
_cell_length_a 13.009(7)
_cell_length_b 9.880(5)
_cell_length_c 15.062(8)
_cell_measurement_reflns_used 7028
_cell_measurement_temperature 296(2)
_cell_measurement_theta_max 30.35
_cell_measurement_theta_min 2.47
_cell_volume 1933.4(18)
_computing_cell_refinement 'SAINT v8.27A (Bruker, 2012)'
_computing_data_reduction 'SAINT v8.27A (Bruker, 2012)'
_computing_molecular_graphics 'Olex2 (Dolomanov et al., 2009)'
_computing_publication_material 'Olex2 (Dolomanov et al., 2009)'
_computing_structure_refinement 'ShelXL (Sheldrick, 2015)'
_computing_structure_solution 'ShelXS (Sheldrick, 2008)'
_diffrn_ambient_temperature 296.15
_diffrn_measured_fraction_theta_full 0.999
_diffrn_measured_fraction_theta_max 1.000
_diffrn_measurement_device_type 'Bruker APEX-II CCD'
_diffrn_measurement_method '\f and \w scans'
_diffrn_radiation_monochromator graphite
_diffrn_radiation_type MoK\a
_diffrn_radiation_wavelength 0.71073
_diffrn_reflns_av_R_equivalents 0.0348
_diffrn_reflns_av_unetI/netI 0.0243
_diffrn_reflns_Laue_measured_fraction_full 0.999
_diffrn_reflns_Laue_measured_fraction_max 1.000
_diffrn_reflns_limit_h_max 16
_diffrn_reflns_limit_h_min -16
_diffrn_reflns_limit_k_max 12
_diffrn_reflns_limit_k_min -12
_diffrn_reflns_limit_l_max 18
_diffrn_reflns_limit_l_min -18
_diffrn_reflns_number 22972
_diffrn_reflns_point_group_measured_fraction_full 0.999
_diffrn_reflns_point_group_measured_fraction_max 1.000
_diffrn_reflns_theta_full 25.242
_diffrn_reflns_theta_max 26.371
_diffrn_reflns_theta_min 2.019
_diffrn_standards_number 0
_exptl_absorpt_coefficient_mu 0.196
_exptl_absorpt_correction_type none
_exptl_crystal_colour Colourless
_exptl_crystal_density_diffrn 1.352
_exptl_crystal_description prism
_exptl_crystal_F_000 824
_exptl_crystal_size_max 0.3
_exptl_crystal_size_mid 0.29
_exptl_crystal_size_min 0.27
_refine_diff_density_max 0.277
_refine_diff_density_min -0.348
_refine_diff_density_rms 0.043
_refine_ls_extinction_method none
_refine_ls_goodness_of_fit_ref 1.021
_refine_ls_hydrogen_treatment constr
_refine_ls_matrix_type full
_refine_ls_number_parameters 255
_refine_ls_number_reflns 3965
_refine_ls_number_restraints 0
_refine_ls_restrained_S_all 1.021
_refine_ls_R_factor_all 0.0491
_refine_ls_R_factor_gt 0.0375
_refine_ls_shift/su_max 0.000
_refine_ls_shift/su_mean 0.000
_refine_ls_structure_factor_coef Fsqd
_refine_ls_weighting_details
;
 w=1/[\s^2^(Fo^2^)+(0.0551P)^2^+0.5326P]
 where P=(Fo^2^+2Fc^2^)/3
;
_refine_ls_weighting_scheme calc
_refine_ls_wR_factor_gt 0.0988
_refine_ls_wR_factor_ref 0.1079
_reflns_Friedel_coverage 0.000
_reflns_number_gt 3199
_reflns_number_total 3965
_reflns_threshold_expression 'I > 2\s(I)'
_cod_data_source_file c9cc00537d2.cif
_cod_data_source_block aaaaaa
_cod_original_cell_volume 1933.5(18)
_cod_database_code 7123086
_shelxl_version_number 2013-2
_shelx_space_group_comment
;
The symmetry employed for this shelxl refinement is uniquely defined
by the following loop, which should always be used as a source of
symmetry information in preference to the above space-group names.
They are only intended as comments.
;
_shelx_estimated_absorpt_t_max 0.949
_shelx_estimated_absorpt_t_min 0.944
_olex2_refinement_description
;
1. Fixed Uiso
 At 1.2 times of:
  All C(H) groups, All C(H,H) groups
 At 1.5 times of:
  All C(H,H,H) groups
2.a Secondary CH2 refined with riding coordinates:
 C17(H17A,H17B)
2.b Aromatic/amide H refined with riding coordinates:
 C3(H3), C4(H4), C6(H6), C7(H7), C9(H9), C12(H12), C13(H13), C19(H19),
 C20(H20), C21(H21), C22(H22), C23(H23)
2.c Idealised Me refined as rotating group:
 C1(H1A,H1B,H1C), C16(H16A,H16B,H16C)
;
_olex2_submission_special_instructions 'No special instructions were received'

loop_
_space_group_symop_operation_xyz
'x, y, z'
'-x+1/2, y+1/2, -z+1/2'
'-x, -y, -z'
'x-1/2, -y-1/2, z-1/2'

loop_
_atom_site_label
_atom_site_type_symbol
_atom_site_fract_x
_atom_site_fract_y
_atom_site_fract_z
_atom_site_U_iso_or_equiv
_atom_site_adp_type
_atom_site_occupancy
_atom_site_site_symmetry_order
_atom_site_calc_flag
_atom_site_refinement_flags_posn
S1 S 0.37380(3) 0.61559(4) 0.15602(3) 0.04006(14) Uani 1 1 d .
F9 F 0.60273(9) 0.55083(13) 0.47024(8) 0.0726(4) Uani 1 1 d .
O2 O 0.37697(9) 0.49150(13) 0.20480(8) 0.0514(3) Uani 1 1 d .
O6 O 0.28805(9) 0.64493(15) 0.09644(8) 0.0550(3) Uani 1 1 d .
N1 N 0.37806(10) 0.74063(14) 0.23221(8) 0.0382(3) Uani 1 1 d .
C1 C 0.76835(14) 0.6860(2) -0.03479(13) 0.0597(5) Uani 1 1 d .
H1A H 0.8015 0.7683 -0.0151 0.090 Uiso 1 1 calc GR
H1B H 0.7525 0.6909 -0.0977 0.090 Uiso 1 1 calc GR
H1C H 0.8135 0.6108 -0.0221 0.090 Uiso 1 1 calc GR
C2 C 0.67016(12) 0.66724(18) 0.01316(11) 0.0446(4) Uani 1 1 d .
C3 C 0.66347(14) 0.5758(2) 0.08128(13) 0.0555(5) Uani 1 1 d .
H3 H 0.7211 0.5246 0.0986 0.067 Uiso 1 1 calc R
C4 C 0.57330(14) 0.5576(2) 0.12500(12) 0.0518(4) Uani 1 1 d .
H4 H 0.5703 0.4948 0.1707 0.062 Uiso 1 1 calc R
C5 C 0.48845(11) 0.63370(17) 0.09990(10) 0.0378(4) Uani 1 1 d .
C6 C 0.49211(15) 0.7236(2) 0.03055(14) 0.0692(6) Uani 1 1 d .
H6 H 0.4340 0.7729 0.0121 0.083 Uiso 1 1 calc R
C7 C 0.58323(16) 0.7399(3) -0.01151(15) 0.0725(7) Uani 1 1 d .
H7 H 0.5858 0.8018 -0.0579 0.087 Uiso 1 1 calc R
C8 C 0.55897(13) 0.6566(2) 0.42327(11) 0.0490(4) Uani 1 1 d .
C9 C 0.49240(13) 0.62528(18) 0.35233(11) 0.0439(4) Uani 1 1 d .
H9 H 0.4761 0.5365 0.3367 0.053 Uiso 1 1 calc R
C10 C 0.45127(11) 0.73576(17) 0.30559(9) 0.0360(3) Uani 1 1 d .
C11 C 0.47568(11) 0.86979(17) 0.32911(10) 0.0382(4) Uani 1 1 d .
C12 C 0.54311(13) 0.8951(2) 0.40265(11) 0.0475(4) Uani 1 1 d .
H12 H 0.5593 0.9834 0.4195 0.057 Uiso 1 1 calc R
C13 C 0.58534(13) 0.7867(2) 0.44977(11) 0.0525(5) Uani 1 1 d .
H13 H 0.6308 0.8010 0.4985 0.063 Uiso 1 1 calc R
C14 C 0.41874(12) 0.95888(17) 0.26841(11) 0.0412(4) Uani 1 1 d .
C15 C 0.36206(12) 0.88170(18) 0.21028(10) 0.0411(4) Uani 1 1 d .
C16 C 0.28446(15) 0.9272(2) 0.13963(12) 0.0563(5) Uani 1 1 d .
H16A H 0.3098 0.9085 0.0821 0.084 Uiso 1 1 calc GR
H16B H 0.2729 1.0227 0.1454 0.084 Uiso 1 1 calc GR
H16C H 0.2209 0.8796 0.1461 0.084 Uiso 1 1 calc GR
C17 C 0.42470(13) 1.11113(18) 0.27381(13) 0.0511(4) Uani 1 1 d .
H17A H 0.4034 1.1400 0.3316 0.061 Uiso 1 1 calc R
H17B H 0.3770 1.1497 0.2292 0.061 Uiso 1 1 calc R
C18 C 0.53219(13) 1.16571(18) 0.25985(12) 0.0458(4) Uani 1 1 d .
C19 C 0.57561(16) 1.26362(19) 0.31505(14) 0.0566(5) Uani 1 1 d .
H19 H 0.5393 1.2953 0.3624 0.068 Uiso 1 1 calc R
C20 C 0.67260(18) 1.3159(2) 0.30131(17) 0.0707(6) Uani 1 1 d .
H20 H 0.7006 1.3820 0.3393 0.085 Uiso 1 1 calc R
C21 C 0.72732(16) 1.2699(2) 0.23145(17) 0.0712(6) Uani 1 1 d .
H21 H 0.7921 1.3050 0.2217 0.085 Uiso 1 1 calc R
C22 C 0.68530(16) 1.1718(3) 0.17632(16) 0.0692(6) Uani 1 1 d .
H22 H 0.7221 1.1406 0.1291 0.083 Uiso 1 1 calc R
C23 C 0.58887(15) 1.1187(2) 0.19007(14) 0.0583(5) Uani 1 1 d .
H23 H 0.5618 1.0514 0.1526 0.070 Uiso 1 1 calc R

loop_
_atom_site_aniso_label
_atom_site_aniso_U_11
_atom_site_aniso_U_22
_atom_site_aniso_U_33
_atom_site_aniso_U_23
_atom_site_aniso_U_13
_atom_site_aniso_U_12
S1 0.0293(2) 0.0580(3) 0.0331(2) -0.00535(17) 0.00328(15) -0.00569(17)
F9 0.0654(7) 0.0888(9) 0.0615(7) 0.0240(6) -0.0170(6) 0.0061(6)
O2 0.0514(7) 0.0555(7) 0.0482(7) -0.0026(6) 0.0105(5) -0.0144(6)
O6 0.0313(6) 0.0885(10) 0.0444(7) -0.0131(6) -0.0047(5) -0.0020(6)
N1 0.0325(6) 0.0519(8) 0.0301(6) -0.0021(6) 0.0011(5) 0.0003(6)
C1 0.0425(10) 0.0774(14) 0.0608(12) 0.0021(10) 0.0183(9) -0.0033(9)
C2 0.0365(8) 0.0551(10) 0.0430(9) -0.0036(8) 0.0102(7) -0.0029(7)
C3 0.0376(9) 0.0710(12) 0.0585(11) 0.0137(10) 0.0101(8) 0.0128(8)
C4 0.0439(9) 0.0622(11) 0.0504(10) 0.0166(9) 0.0115(8) 0.0088(8)
C5 0.0307(7) 0.0541(10) 0.0289(7) -0.0023(7) 0.0040(6) -0.0011(7)
C6 0.0451(10) 0.1029(17) 0.0610(12) 0.0348(12) 0.0169(9) 0.0258(11)
C7 0.0573(12) 0.0968(17) 0.0657(13) 0.0413(12) 0.0246(10) 0.0189(11)
C8 0.0381(9) 0.0708(12) 0.0380(9) 0.0112(8) -0.0004(7) 0.0028(8)
C9 0.0404(9) 0.0536(10) 0.0377(8) 0.0019(7) 0.0021(7) -0.0026(7)
C10 0.0277(7) 0.0539(9) 0.0269(7) -0.0004(6) 0.0051(6) -0.0019(7)
C11 0.0284(7) 0.0542(10) 0.0328(8) -0.0033(7) 0.0084(6) -0.0011(7)
C12 0.0374(9) 0.0646(11) 0.0407(9) -0.0111(8) 0.0033(7) -0.0059(8)
C13 0.0374(9) 0.0847(14) 0.0347(9) -0.0048(9) -0.0039(7) -0.0041(9)
C14 0.0318(8) 0.0517(10) 0.0408(9) -0.0009(7) 0.0103(7) 0.0025(7)
C15 0.0319(8) 0.0560(10) 0.0360(8) 0.0018(7) 0.0072(6) 0.0040(7)
C16 0.0497(10) 0.0737(13) 0.0448(10) 0.0063(9) -0.0039(8) 0.0113(9)
C17 0.0411(9) 0.0535(11) 0.0598(11) -0.0023(9) 0.0134(8) 0.0064(8)
C18 0.0419(9) 0.0453(9) 0.0504(10) 0.0073(8) 0.0061(7) 0.0060(7)
C19 0.0636(12) 0.0476(10) 0.0592(11) 0.0060(9) 0.0085(9) -0.0004(9)
C20 0.0704(14) 0.0586(13) 0.0820(16) 0.0131(11) -0.0086(12) -0.0149(11)
C21 0.0457(11) 0.0771(15) 0.0906(17) 0.0301(13) 0.0015(11) -0.0082(10)
C22 0.0494(11) 0.0846(15) 0.0757(14) 0.0147(13) 0.0223(10) 0.0074(11)
C23 0.0476(11) 0.0669(13) 0.0615(12) -0.0016(10) 0.0140(9) 0.0023(9)

loop_
_atom_type_symbol
_atom_type_description
_atom_type_scat_dispersion_real
_atom_type_scat_dispersion_imag
_atom_type_scat_source
C C 0.0033 0.0016 'International Tables Vol C Tables 4.2.6.8 and 6.1.1.4'
H H 0.0000 0.0000 'International Tables Vol C Tables 4.2.6.8 and 6.1.1.4'
F F 0.0171 0.0103 'International Tables Vol C Tables 4.2.6.8 and 6.1.1.4'
N N 0.0061 0.0033 'International Tables Vol C Tables 4.2.6.8 and 6.1.1.4'
O O 0.0106 0.0060 'International Tables Vol C Tables 4.2.6.8 and 6.1.1.4'
S S 0.1246 0.1234 'International Tables Vol C Tables 4.2.6.8 and 6.1.1.4'

loop_
_geom_angle_atom_site_label_1
_geom_angle_atom_site_label_2
_geom_angle_atom_site_label_3
_geom_angle
O2 S1 N1 106.24(8)
O2 S1 C5 109.33(8)
O6 S1 O2 119.97(8)
O6 S1 N1 106.10(8)
O6 S1 C5 109.39(8)
N1 S1 C5 104.65(7)
C10 N1 S1 120.12(11)
C10 N1 C15 107.05(12)
C15 N1 S1 123.51(11)
H1A C1 H1B 109.5
H1A C1 H1C 109.5
H1B C1 H1C 109.5
C2 C1 H1A 109.5
C2 C1 H1B 109.5
C2 C1 H1C 109.5
C3 C2 C1 121.69(16)
C3 C2 C7 117.59(16)
C7 C2 C1 120.70(17)
C2 C3 H3 119.1
C2 C3 C4 121.83(17)
C4 C3 H3 119.1
C3 C4 H4 120.4
C5 C4 C3 119.12(17)
C5 C4 H4 120.4
C4 C5 S1 120.08(13)
C4 C5 C6 120.34(15)
C6 C5 S1 119.58(13)
C5 C6 H6 120.4
C5 C6 C7 119.17(18)
C7 C6 H6 120.4
C2 C7 C6 121.91(18)
C2 C7 H7 119.0
C6 C7 H7 119.0
F9 C8 C9 117.28(18)
F9 C8 C13 117.98(16)
C9 C8 C13 124.74(17)
C8 C9 H9 122.4
C8 C9 C10 115.30(17)
C10 C9 H9 122.4
C9 C10 N1 130.16(15)
C9 C10 C11 122.43(15)
C11 C10 N1 107.36(13)
C10 C11 C14 108.22(14)
C12 C11 C10 119.55(15)
C12 C11 C14 132.20(16)
C11 C12 H12 120.5
C13 C12 C11 118.95(17)
C13 C12 H12 120.5
C8 C13 H13 120.5
C12 C13 C8 119.01(16)
C12 C13 H13 120.5
C11 C14 C17 123.35(16)
C15 C14 C11 108.15(15)
C15 C14 C17 128.50(16)
N1 C15 C16 122.41(15)
C14 C15 N1 109.18(14)
C14 C15 C16 128.07(17)
C15 C16 H16A 109.5
C15 C16 H16B 109.5
C15 C16 H16C 109.5
H16A C16 H16B 109.5
H16A C16 H16C 109.5
H16B C16 H16C 109.5
C14 C17 H17A 109.0
C14 C17 H17B 109.0
C14 C17 C18 113.00(14)
H17A C17 H17B 107.8
C18 C17 H17A 109.0
C18 C17 H17B 109.0
C19 C18 C17 121.10(17)
C19 C18 C23 118.21(18)
C23 C18 C17 120.69(18)
C18 C19 H19 119.4
C18 C19 C20 121.3(2)
C20 C19 H19 119.4
C19 C20 H20 120.0
C21 C20 C19 120.0(2)
C21 C20 H20 120.0
C20 C21 H21 120.3
C22 C21 C20 119.4(2)
C22 C21 H21 120.3
C21 C22 H22 119.6
C21 C22 C23 120.9(2)
C23 C22 H22 119.6
C18 C23 H23 119.9
C22 C23 C18 120.3(2)
C22 C23 H23 119.9

loop_
_geom_bond_atom_site_label_1
_geom_bond_atom_site_label_2
_geom_bond_distance
S1 O2 1.4288(14)
S1 O6 1.4257(14)
S1 N1 1.6852(15)
S1 C5 1.7602(17)
F9 C8 1.370(2)
N1 C10 1.423(2)
N1 C15 1.445(2)
C1 H1A 0.9600
C1 H1B 0.9600
C1 H1C 0.9600
C1 C2 1.510(2)
C2 C3 1.373(3)
C2 C7 1.375(3)
C3 H3 0.9300
C3 C4 1.386(2)
C4 H4 0.9300
C4 C5 1.373(2)
C5 C6 1.374(2)
C6 H6 0.9300
C6 C7 1.381(3)
C7 H7 0.9300
C8 C9 1.376(2)
C8 C13 1.384(3)
C9 H9 0.9300
C9 C10 1.391(2)
C10 C11 1.403(2)
C11 C12 1.400(2)
C11 C14 1.446(2)
C12 H12 0.9300
C12 C13 1.383(3)
C13 H13 0.9300
C14 C15 1.351(2)
C14 C17 1.508(3)
C15 C16 1.498(2)
C16 H16A 0.9600
C16 H16B 0.9600
C16 H16C 0.9600
C17 H17A 0.9700
C17 H17B 0.9700
C17 C18 1.523(3)
C18 C19 1.378(3)
C18 C23 1.394(3)
C19 H19 0.9300
C19 C20 1.389(3)
C20 H20 0.9300
C20 C21 1.377(3)
C21 H21 0.9300
C21 C22 1.371(3)
C22 H22 0.9300
C22 C23 1.385(3)
C23 H23 0.9300

loop_
_geom_torsion_atom_site_label_1
_geom_torsion_atom_site_label_2
_geom_torsion_atom_site_label_3
_geom_torsion_atom_site_label_4
_geom_torsion
S1 N1 C10 C9 -32.8(2)
S1 N1 C10 C11 149.78(11)
S1 N1 C15 C14 -148.50(11)
S1 N1 C15 C16 37.7(2)
S1 C5 C6 C7 178.23(19)
F9 C8 C9 C10 -178.87(14)
F9 C8 C13 C12 179.19(15)
O2 S1 N1 C10 46.69(13)
O2 S1 N1 C15 -171.06(11)
O2 S1 C5 C4 -17.38(17)
O2 S1 C5 C6 162.15(16)
O6 S1 N1 C10 175.41(11)
O6 S1 N1 C15 -42.34(14)
O6 S1 C5 C4 -150.59(15)
O6 S1 C5 C6 28.94(19)
N1 S1 C5 C4 96.09(16)
N1 S1 C5 C6 -84.39(17)
N1 C10 C11 C12 177.08(13)
N1 C10 C11 C14 -1.28(15)
C1 C2 C3 C4 -179.55(19)
C1 C2 C7 C6 179.3(2)
C2 C3 C4 C5 -0.4(3)
C3 C2 C7 C6 0.6(4)
C3 C4 C5 S1 -178.50(15)
C3 C4 C5 C6 2.0(3)
C4 C5 C6 C7 -2.2(3)
C5 S1 N1 C10 -68.95(13)
C5 S1 N1 C15 73.30(13)
C5 C6 C7 C2 1.0(4)
C7 C2 C3 C4 -0.9(3)
C8 C9 C10 N1 -177.20(14)
C8 C9 C10 C11 -0.1(2)
C9 C8 C13 C12 -0.2(3)
C9 C10 C11 C12 -0.6(2)
C9 C10 C11 C14 -178.94(14)
C10 N1 C15 C14 -2.14(16)
C10 N1 C15 C16 -175.96(14)
C10 C11 C12 C13 0.9(2)
C10 C11 C14 C15 -0.05(16)
C10 C11 C14 C17 179.37(14)
C11 C12 C13 C8 -0.5(2)
C11 C14 C15 N1 1.35(16)
C11 C14 C15 C16 174.72(15)
C11 C14 C17 C18 62.4(2)
C12 C11 C14 C15 -178.12(16)
C12 C11 C14 C17 1.3(3)
C13 C8 C9 C10 0.5(3)
C14 C11 C12 C13 178.80(16)
C14 C17 C18 C19 -134.18(18)
C14 C17 C18 C23 46.5(2)
C15 N1 C10 C9 179.47(15)
C15 N1 C10 C11 2.05(15)
C15 C14 C17 C18 -118.32(19)
C17 C14 C15 N1 -178.04(14)
C17 C14 C15 C16 -4.7(3)
C17 C18 C19 C20 -178.47(18)
C17 C18 C23 C22 178.07(19)
C18 C19 C20 C21 0.0(3)
C19 C18 C23 C22 -1.3(3)
C19 C20 C21 C22 -0.4(3)
C20 C21 C22 C23 0.0(3)
C21 C22 C23 C18 0.9(3)
C23 C18 C19 C20 0.9(3)
